data_7121454
loop_
_publ_author_name
'Schoo, Christoph'
'Bestgen, Sebastian'
'K\"oppe, Ralf'
'Konchenko, Serygey N.'
'Roesky, Peter W.'

_publ_section_title
;
 Reactivity of bulky Ln(ii) amidinates towards P<sub>4</sub>,
 As<sub>4</sub>, and As<sub>4</sub>S<sub>4</sub>.
;
_journal_issue 38
_journal_name_full 'Chemical communications (Cambridge, England)'
_journal_page_first 4770
_journal_page_last 4773
_journal_paper_doi 10.1039/c8cc01519h
_journal_volume 54
_journal_year 2018
_chemical_formula_moiety 'C54 H78 As N4 O S2 Sm'
_chemical_formula_sum 'C54 H78 As N4 O S2 Sm'
_chemical_formula_weight 1088.59
_space_group_crystal_system monoclinic
_space_group_IT_number 14
_space_group_name_Hall '-P 2ybc'
_space_group_name_H-M_alt 'P 1 21/c 1'
_symmetry_space_group_name_Hall '-P 2ybc'
_symmetry_space_group_name_H-M 'P 1 21/c 1'
_atom_sites_solution_hydrogens geom
_atom_sites_solution_primary heavy
_audit_creation_date 2016-03-16
_audit_creation_method
;
Olex2 1.2
(compiled 2016.02.19 svn.r3266 for OlexSys, GUI svn.r5155)
;
_audit_update_record
;
2018-01-22 deposited with the CCDC.
2018-03-13 downloaded from the CCDC.
;
_cell_angle_alpha 90
_cell_angle_beta 96.826(4)
_cell_angle_gamma 90
_cell_formula_units_Z 4
_cell_length_a 14.6528(8)
_cell_length_b 17.1717(7)
_cell_length_c 21.7016(11)
_cell_measurement_reflns_used 10845
_cell_measurement_temperature 150
_cell_measurement_theta_max 25.78
_cell_measurement_theta_min 1.52
_cell_volume 5421.7(5)
_computing_cell_refinement 'STOE X-AREA, PLATON (A.L.Spek, 2009)'
_computing_data_collection 'STOE X-AREA'
_computing_data_reduction 'STOE X-RED & X-SHAPE, PLATON (A.L.Spek, 2009)'
_computing_molecular_graphics 'Diamond 2/3, Olex2 (Dolomanov et al., 2009)'
_computing_publication_material 'MS Word, Olex2 (Dolomanov et al., 2009)'
_computing_structure_refinement 'SHELXL-2014/7 (Sheldrick, 2008)'
_computing_structure_solution 'SHELXS-2014/7 (Sheldrick, 2008)'
_diffrn_ambient_temperature 150.0
_diffrn_detector 'image plate (34 cm diameter)'
_diffrn_detector_area_resol_mean 6.67
_diffrn_detector_type STOE
_diffrn_measured_fraction_theta_full 0.984
_diffrn_measured_fraction_theta_max 0.984
_diffrn_measurement_device '2-circle goniometer'
_diffrn_measurement_device_type 'STOE IPDS 2'
_diffrn_measurement_method 'rotation method'
_diffrn_radiation_collimation '0.5 mm diameter, multiple pinhole'
_diffrn_radiation_monochromator 'plane graphite'
_diffrn_radiation_polarisn_norm 0
_diffrn_radiation_type 'Mo K\a'
_diffrn_radiation_wavelength 0.71073
_diffrn_reflns_av_R_equivalents 0.0561
_diffrn_reflns_av_unetI/netI 0.1016
_diffrn_reflns_Laue_measured_fraction_full 0.984
_diffrn_reflns_Laue_measured_fraction_max 0.984
_diffrn_reflns_limit_h_max 17
_diffrn_reflns_limit_h_min -17
_diffrn_reflns_limit_k_max 20
_diffrn_reflns_limit_k_min -18
_diffrn_reflns_limit_l_max 26
_diffrn_reflns_limit_l_min -19
_diffrn_reflns_number 21499
_diffrn_reflns_point_group_measured_fraction_full 0.984
_diffrn_reflns_point_group_measured_fraction_max 0.984
_diffrn_reflns_theta_full 25.378
_diffrn_reflns_theta_max 25.378
_diffrn_reflns_theta_min 1.516
_diffrn_source 'sealed X-ray tube, 12 x 0.4 mm long-fine focus'
_diffrn_source_current 40
_diffrn_source_power 2.000
_diffrn_source_voltage 50
_exptl_absorpt_coefficient_mu 1.805
_exptl_absorpt_correction_T_max 0.9273
_exptl_absorpt_correction_T_min 0.8185
_exptl_absorpt_correction_type integration
_exptl_absorpt_process_details 'STOE XRed & XShape'
_exptl_crystal_colour 'clear yellowish yellow'
_exptl_crystal_colour_lustre clear
_exptl_crystal_colour_modifier yellowish
_exptl_crystal_colour_primary yellow
_exptl_crystal_density_diffrn 1.334
_exptl_crystal_description needle
_exptl_crystal_F_000 2260
_exptl_crystal_size_max 0.174
_exptl_crystal_size_mid 0.11
_exptl_crystal_size_min 0.045
_refine_diff_density_max 0.475
_refine_diff_density_min -0.939
_refine_diff_density_rms 0.082
_refine_ls_extinction_method none
_refine_ls_goodness_of_fit_ref 0.904
_refine_ls_hydrogen_treatment constr
_refine_ls_matrix_type full
_refine_ls_number_parameters 584
_refine_ls_number_reflns 9801
_refine_ls_number_restraints 0
_refine_ls_restrained_S_all 0.904
_refine_ls_R_factor_all 0.0896
_refine_ls_R_factor_gt 0.0374
_refine_ls_shift/su_max 0.001
_refine_ls_shift/su_mean 0.000
_refine_ls_structure_factor_coef Fsqd
_refine_ls_weighting_details 'w=1/[\s^2^(Fo^2^)+(0.0050P)^2^] where P=(Fo^2^+2Fc^2^)/3'
_refine_ls_weighting_scheme calc
_refine_ls_wR_factor_gt 0.0495
_refine_ls_wR_factor_ref 0.0557
_reflns_Friedel_coverage 0.000
_reflns_number_gt 5508
_reflns_number_total 9801
_reflns_threshold_expression 'I > 2\s(I)'
_cod_data_source_file c8cc01519h2.cif
_cod_data_source_block csp194
_cod_depositor_comments 'Adding full bibliography for 7121453--7121456.cif.'
_cod_database_code 7121454
_shelx_space_group_comment
;
The symmetry employed for this shelxl refinement is uniquely defined
by the following loop, which should always be used as a source of
symmetry information in preference to the above space-group names.
They are only intended as comments.
;
_olex2_refinement_description
;
1. Fixed Uiso
 At 1.2 times of:
  All C(H) groups, All C(H,H) groups
 At 1.5 times of:
  All C(H,H,H) groups
2.a Ternary CH refined with riding coordinates:
 C45(H45), C21(H21), C24(H24), C36(H36), C9(H9), C33(H33), C48(H48), C12(H12)
2.b Secondary CH2 refined with riding coordinates:
 C51(H51A,H51B), C52(H52A,H52B), C53(H53A,H53B), C54(H54A,H54B)
2.c Aromatic/amide H refined with riding coordinates:
 C19(H19), C17(H17), C5(H5), C30(H30), C43(H43), C42(H42), C41(H41), C18(H18),
 C31(H31), C7(H7), C6(H6), C1(H1), C29(H29), C2(H2)
2.d Idealised Me refined as rotating group:
 C26(H26A,H26B,H26C), C23(H23A,H23B,H23C), C34(H34A,H34B,H34C), C46(H46A,H46B,
 H46C), C49(H49A,H49B,H49C), C47(H47A,H47B,H47C), C11(H11A,H11B,H11C), C10(H10A,
 H10B,H10C), C14(H14A,H14B,H14C), C13(H13A,H13B,H13C), C37(H37A,H37B,H37C),
 C38(H38A,H38B,H38C), C25(H25A,H25B,H25C), C22(H22A,H22B,H22C), C35(H35A,H35B,
 H35C), C50(H50A,H50B,H50C)
;
_shelx_shelxl_version_number 2014/7
_olex2_submission_special_instructions 'No special instructions were received'

loop_
_space_group_symop_operation_xyz
'x, y, z'
'-x, y+1/2, -z+1/2'
'-x, -y, -z'
'x, -y-1/2, z-1/2'

loop_
_atom_site_label
_atom_site_type_symbol
_atom_site_fract_x
_atom_site_fract_y
_atom_site_fract_z
_atom_site_U_iso_or_equiv
_atom_site_adp_type
_atom_site_occupancy
_atom_site_site_symmetry_order
_atom_site_calc_flag
_atom_site_refinement_flags_posn
Sm1 Sm 0.74431(2) 0.27284(2) 0.57501(2) 0.03274(6) Uani 1 1 d .
As1 As 0.67230(3) 0.22199(4) 0.70644(2) 0.03876(12) Uani 1 1 d .
S2 S 0.61041(9) 0.31367(8) 0.64311(7) 0.0462(3) Uani 1 1 d .
S1 S 0.81281(8) 0.20476(7) 0.68239(6) 0.0424(3) Uani 1 1 d .
O1 O 0.6440(2) 0.31719(19) 0.48271(16) 0.0432(9) Uani 1 1 d .
N3 N 0.8109(2) 0.4048(2) 0.57743(18) 0.0295(9) Uani 1 1 d .
N1 N 0.6558(2) 0.1501(2) 0.56551(17) 0.0266(8) Uani 1 1 d .
N4 N 0.8906(2) 0.3062(2) 0.53936(18) 0.0322(9) Uani 1 1 d .
N2 N 0.6147(2) 0.1303(2) 0.66560(18) 0.0307(9) Uani 1 1 d .
C27 C 0.8041(3) 0.4819(3) 0.6028(3) 0.0335(12) Uani 1 1 d .
C26 C 0.4296(4) 0.2273(4) 0.7525(3) 0.0753(18) Uani 1 1 d .
H26A H 0.3980 0.2037 0.7852 0.113 Uiso 1 1 calc GR
H26B H 0.3960 0.2739 0.7366 0.113 Uiso 1 1 calc GR
H26C H 0.4922 0.2419 0.7696 0.113 Uiso 1 1 calc GR
C16 C 0.6209(3) 0.0107(3) 0.7283(2) 0.0369(12) Uani 1 1 d .
C23 C 0.7852(4) 0.0048(4) 0.7737(3) 0.0690(19) Uani 1 1 d .
H23A H 0.7781 0.0572 0.7903 0.103 Uiso 1 1 calc GR
H23B H 0.8483 -0.0021 0.7640 0.103 Uiso 1 1 calc GR
H23C H 0.7720 -0.0339 0.8046 0.103 Uiso 1 1 calc GR
C45 C 1.0311(3) 0.2346(4) 0.6314(2) 0.0520(14) Uani 1 1 d .
H45 H 0.9691 0.2555 0.6374 0.062 Uiso 1 1 calc R
C34 C 0.7940(4) 0.4225(3) 0.7658(3) 0.0588(16) Uani 1 1 d .
H34A H 0.8076 0.4669 0.7937 0.088 Uiso 1 1 calc GR
H34B H 0.8088 0.3739 0.7886 0.088 Uiso 1 1 calc GR
H34C H 0.7287 0.4228 0.7497 0.088 Uiso 1 1 calc GR
C51 C 0.5797(3) 0.3816(3) 0.4865(3) 0.0464(14) Uani 1 1 d .
H51A H 0.6102 0.4253 0.5106 0.056 Uiso 1 1 calc R
H51B H 0.5263 0.3644 0.5071 0.056 Uiso 1 1 calc R
C19 C 0.4469(3) 0.0459(3) 0.7627(2) 0.0448(13) Uani 1 1 d .
H19 H 0.3884 0.0578 0.7752 0.054 Uiso 1 1 calc R
C46 C 1.0380(4) 0.1510(4) 0.6563(3) 0.0692(19) Uani 1 1 d .
H46A H 0.9949 0.1177 0.6302 0.104 Uiso 1 1 calc GR
H46B H 1.0226 0.1502 0.6990 0.104 Uiso 1 1 calc GR
H46C H 1.1007 0.1317 0.6555 0.104 Uiso 1 1 calc GR
C49 C 0.8811(3) 0.2737(4) 0.3570(2) 0.0689(16) Uani 1 1 d .
H49A H 0.9295 0.2531 0.3341 0.103 Uiso 1 1 calc GR
H49B H 0.8370 0.3034 0.3287 0.103 Uiso 1 1 calc GR
H49C H 0.8493 0.2305 0.3748 0.103 Uiso 1 1 calc GR
C39 C 0.9760(2) 0.2773(3) 0.5193(2) 0.0339(10) Uani 1 1 d .
C21 C 0.7184(3) -0.0058(3) 0.7149(3) 0.0429(13) Uani 1 1 d .
H21 H 0.7346 0.0328 0.6834 0.052 Uiso 1 1 calc R
C20 C 0.4852(3) 0.0963(3) 0.7229(2) 0.0382(13) Uani 1 1 d .
C17 C 0.5776(3) -0.0373(3) 0.7675(3) 0.0462(14) Uani 1 1 d .
H17 H 0.6080 -0.0834 0.7832 0.055 Uiso 1 1 calc R
C44 C 1.0412(3) 0.2378(3) 0.5628(2) 0.0410(12) Uani 1 1 d .
C24 C 0.4336(3) 0.1680(3) 0.6991(3) 0.0550(15) Uani 1 1 d .
H24 H 0.4683 0.1927 0.6673 0.066 Uiso 1 1 calc R
C3 C 0.6414(3) 0.1232(3) 0.5018(2) 0.0339(12) Uani 1 1 d .
C52 C 0.5485(4) 0.4070(3) 0.4203(3) 0.0533(16) Uani 1 1 d .
H52A H 0.5409 0.4642 0.4177 0.064 Uiso 1 1 calc R
H52B H 0.4897 0.3818 0.4043 0.064 Uiso 1 1 calc R
C4 C 0.7179(3) 0.0968(3) 0.4737(2) 0.0371(12) Uani 1 1 d .
C47 C 1.1043(3) 0.2864(4) 0.6685(3) 0.0691(18) Uani 1 1 d .
H47A H 1.1656 0.2652 0.6651 0.104 Uiso 1 1 calc GR
H47B H 1.0936 0.2873 0.7123 0.104 Uiso 1 1 calc GR
H47C H 1.1002 0.3394 0.6518 0.104 Uiso 1 1 calc GR
C36 C 0.7636(3) 0.5341(3) 0.4922(3) 0.0429(13) Uani 1 1 d .
H36 H 0.7482 0.4782 0.4832 0.051 Uiso 1 1 calc R
C53 C 0.6264(4) 0.3799(4) 0.3841(3) 0.0637(18) Uani 1 1 d .
H53A H 0.6037 0.3695 0.3401 0.076 Uiso 1 1 calc R
H53B H 0.6764 0.4189 0.3862 0.076 Uiso 1 1 calc R
C32 C 0.7759(3) 0.5438(3) 0.5616(2) 0.0328(12) Uani 1 1 d .
C5 C 0.7054(3) 0.0763(3) 0.4125(3) 0.0484(14) Uani 1 1 d .
H5 H 0.7565 0.0587 0.3931 0.058 Uiso 1 1 calc R
C9 C 0.8118(3) 0.0874(3) 0.5124(3) 0.0423(13) Uani 1 1 d .
H9 H 0.8212 0.1332 0.5409 0.051 Uiso 1 1 calc R
C30 C 0.7780(3) 0.6283(3) 0.6512(3) 0.0447(13) Uani 1 1 d .
H30 H 0.7686 0.6784 0.6679 0.054 Uiso 1 1 calc R
C28 C 0.8190(3) 0.4930(3) 0.6668(2) 0.0352(11) Uani 1 1 d .
C43 C 1.1181(3) 0.2051(3) 0.5411(3) 0.0493(15) Uani 1 1 d .
H43 H 1.1630 0.1798 0.5695 0.059 Uiso 1 1 calc R
C33 C 0.8520(3) 0.4283(3) 0.7117(2) 0.0432(13) Uani 1 1 d .
H33 H 0.8450 0.3781 0.6883 0.052 Uiso 1 1 calc R
C42 C 1.1303(3) 0.2087(3) 0.4798(3) 0.0538(16) Uani 1 1 d .
H42 H 1.1825 0.1845 0.4658 0.065 Uiso 1 1 calc R
C11 C 0.8926(3) 0.0850(4) 0.4735(3) 0.0560(17) Uani 1 1 d .
H11A H 0.8881 0.0381 0.4476 0.084 Uiso 1 1 calc GR
H11B H 0.9506 0.0842 0.5012 0.084 Uiso 1 1 calc GR
H11C H 0.8907 0.1313 0.4470 0.084 Uiso 1 1 calc GR
C48 C 0.9240(3) 0.3273(3) 0.4094(2) 0.0456(13) Uani 1 1 d .
H48 H 0.8731 0.3488 0.4312 0.055 Uiso 1 1 calc R
C40 C 0.9895(3) 0.2816(3) 0.4574(2) 0.0379(11) Uani 1 1 d .
C41 C 1.0666(3) 0.2477(2) 0.4369(3) 0.0447(14) Uani 1 1 d .
H41 H 1.0761 0.2508 0.3945 0.054 Uiso 1 1 calc R
C12 C 0.4691(3) 0.1579(3) 0.4961(2) 0.0383(12) Uani 1 1 d .
H12 H 0.4903 0.1819 0.5373 0.046 Uiso 1 1 calc R
C10 C 0.8147(3) 0.0143(3) 0.5524(3) 0.0517(15) Uani 1 1 d .
H10A H 0.7677 0.0180 0.5809 0.078 Uiso 1 1 calc GR
H10B H 0.8755 0.0095 0.5763 0.078 Uiso 1 1 calc GR
H10C H 0.8026 -0.0315 0.5258 0.078 Uiso 1 1 calc GR
C14 C 0.4153(3) 0.2198(3) 0.4550(3) 0.0548(14) Uani 1 1 d .
H14A H 0.4569 0.2621 0.4466 0.082 Uiso 1 1 calc GR
H14B H 0.3656 0.2406 0.4766 0.082 Uiso 1 1 calc GR
H14C H 0.3894 0.1959 0.4158 0.082 Uiso 1 1 calc GR
C18 C 0.4912(4) -0.0201(3) 0.7845(3) 0.0478(14) Uani 1 1 d .
H18 H 0.4632 -0.0542 0.8111 0.057 Uiso 1 1 calc R
C8 C 0.5534(3) 0.1287(3) 0.4677(2) 0.0334(11) Uani 1 1 d .
C13 C 0.4043(3) 0.0908(3) 0.5063(3) 0.0521(15) Uani 1 1 d .
H13A H 0.3506 0.1109 0.5242 0.078 Uiso 1 1 calc GR
H13B H 0.4364 0.0528 0.5349 0.078 Uiso 1 1 calc GR
H13C H 0.3842 0.0655 0.4666 0.078 Uiso 1 1 calc GR
C37 C 0.6866(4) 0.5831(3) 0.4588(3) 0.0604(17) Uani 1 1 d .
H37A H 0.6299 0.5742 0.4776 0.091 Uiso 1 1 calc GR
H37B H 0.6770 0.5684 0.4149 0.091 Uiso 1 1 calc GR
H37C H 0.7032 0.6383 0.4625 0.091 Uiso 1 1 calc GR
C54 C 0.6584(3) 0.3055(3) 0.4179(3) 0.0530(14) Uani 1 1 d .
H54A H 0.6223 0.2604 0.4002 0.064 Uiso 1 1 calc R
H54B H 0.7242 0.2959 0.4144 0.064 Uiso 1 1 calc R
C31 C 0.7637(3) 0.6163(3) 0.5873(3) 0.0432(13) Uani 1 1 d .
H31 H 0.7453 0.6589 0.5607 0.052 Uiso 1 1 calc R
C38 C 0.8536(3) 0.5517(3) 0.4659(3) 0.0531(14) Uani 1 1 d .
H38A H 0.8674 0.6074 0.4704 0.080 Uiso 1 1 calc GR
H38B H 0.8475 0.5376 0.4219 0.080 Uiso 1 1 calc GR
H38C H 0.9035 0.5215 0.4886 0.080 Uiso 1 1 calc GR
C7 C 0.5448(3) 0.1050(3) 0.4052(3) 0.0433(13) Uani 1 1 d .
H7 H 0.4861 0.1060 0.3815 0.052 Uiso 1 1 calc R
C25 C 0.3372(3) 0.1484(4) 0.6679(3) 0.081(2) Uani 1 1 d .
H25A H 0.2986 0.1318 0.6994 0.121 Uiso 1 1 calc GR
H25B H 0.3410 0.1063 0.6379 0.121 Uiso 1 1 calc GR
H25C H 0.3101 0.1946 0.6464 0.121 Uiso 1 1 calc GR
C6 C 0.6191(4) 0.0805(3) 0.3780(3) 0.0498(15) Uani 1 1 d .
H6 H 0.6119 0.0664 0.3354 0.060 Uiso 1 1 calc R
C22 C 0.7284(4) -0.0871(3) 0.6887(3) 0.0619(17) Uani 1 1 d .
H22A H 0.7086 -0.1258 0.7176 0.093 Uiso 1 1 calc GR
H22B H 0.7929 -0.0965 0.6831 0.093 Uiso 1 1 calc GR
H22C H 0.6903 -0.0916 0.6486 0.093 Uiso 1 1 calc GR
C1 C 0.6160(3) 0.1111(3) 0.6051(2) 0.0351(12) Uani 1 1 d .
H1 H 0.5847 0.0649 0.5908 0.042 Uiso 1 1 calc R
C35 C 0.9529(3) 0.4377(4) 0.7351(3) 0.0711(19) Uani 1 1 d .
H35A H 0.9892 0.4345 0.7000 0.107 Uiso 1 1 calc GR
H35B H 0.9718 0.3961 0.7648 0.107 Uiso 1 1 calc GR
H35C H 0.9629 0.4884 0.7554 0.107 Uiso 1 1 calc GR
C29 C 0.8055(3) 0.5674(3) 0.6898(3) 0.0433(13) Uani 1 1 d .
H29 H 0.8156 0.5761 0.7333 0.052 Uiso 1 1 calc R
C50 C 0.9720(4) 0.3948(4) 0.3828(3) 0.0663(18) Uani 1 1 d .
H50A H 0.9989 0.4286 0.4165 0.099 Uiso 1 1 calc GR
H50B H 0.9275 0.4246 0.3548 0.099 Uiso 1 1 calc GR
H50C H 1.0207 0.3752 0.3597 0.099 Uiso 1 1 calc GR
C15 C 0.5728(3) 0.0775(3) 0.7060(2) 0.0314(11) Uani 1 1 d .
C2 C 0.8893(3) 0.3787(3) 0.5607(2) 0.0329(11) Uani 1 1 d .
H2 H 0.9427 0.4106 0.5637 0.040 Uiso 1 1 calc R

loop_
_atom_site_aniso_label
_atom_site_aniso_U_11
_atom_site_aniso_U_22
_atom_site_aniso_U_33
_atom_site_aniso_U_23
_atom_site_aniso_U_13
_atom_site_aniso_U_12
Sm1 0.03629(11) 0.03082(12) 0.03122(14) 0.00133(16) 0.00444(9) -0.00243(14)
As1 0.0518(3) 0.0354(3) 0.0301(3) -0.0036(3) 0.0088(2) -0.0076(3)
S2 0.0597(8) 0.0345(7) 0.0478(10) 0.0014(7) 0.0205(7) 0.0065(6)
S1 0.0460(6) 0.0456(9) 0.0336(8) 0.0053(6) -0.0032(5) -0.0108(5)
O1 0.0473(18) 0.048(2) 0.032(2) 0.0041(18) -0.0044(16) 0.0039(16)
N3 0.033(2) 0.028(2) 0.027(2) -0.0012(18) 0.0040(17) -0.0029(16)
N1 0.0250(17) 0.031(2) 0.025(2) -0.0006(18) 0.0064(16) -0.0104(15)
N4 0.0335(19) 0.029(2) 0.033(3) -0.0040(18) 0.0017(17) 0.0048(15)
N2 0.0314(19) 0.036(2) 0.026(3) 0.0028(19) 0.0088(17) -0.0039(16)
C27 0.030(2) 0.030(3) 0.043(4) -0.005(3) 0.017(2) -0.002(2)
C26 0.093(4) 0.058(4) 0.083(5) 0.006(5) 0.041(4) 0.015(4)
C16 0.046(3) 0.034(3) 0.029(3) -0.004(2) -0.001(2) -0.007(2)
C23 0.054(4) 0.092(5) 0.057(5) -0.012(4) -0.011(3) 0.006(3)
C45 0.044(2) 0.064(4) 0.047(3) 0.017(3) 0.000(2) 0.008(3)
C34 0.087(4) 0.052(4) 0.040(4) 0.006(3) 0.018(3) 0.011(3)
C51 0.042(3) 0.047(3) 0.048(4) 0.009(3) -0.005(3) 0.001(2)
C19 0.050(3) 0.051(3) 0.035(3) -0.008(3) 0.011(2) -0.010(3)
C46 0.073(4) 0.070(4) 0.063(5) 0.027(4) -0.001(3) 0.010(3)
C49 0.080(3) 0.078(4) 0.045(3) -0.023(4) -0.009(3) -0.001(4)
C39 0.031(2) 0.027(2) 0.043(3) -0.003(3) 0.0033(19) -0.003(2)
C21 0.049(3) 0.037(3) 0.041(4) -0.002(3) -0.007(2) -0.001(2)
C20 0.037(3) 0.042(3) 0.036(3) -0.005(3) 0.002(2) -0.005(2)
C17 0.059(3) 0.036(3) 0.039(4) 0.001(3) -0.008(3) -0.014(2)
C44 0.039(2) 0.037(3) 0.047(3) 0.009(3) 0.005(2) -0.004(2)
C24 0.046(3) 0.057(4) 0.064(4) 0.009(3) 0.017(3) 0.010(3)
C3 0.042(3) 0.030(3) 0.031(3) -0.006(2) 0.006(2) -0.009(2)
C52 0.057(3) 0.056(4) 0.045(4) 0.011(3) -0.004(3) -0.001(3)
C4 0.043(3) 0.034(3) 0.035(3) -0.001(2) 0.009(2) 0.001(2)
C47 0.070(3) 0.078(5) 0.058(4) -0.001(4) -0.002(3) 0.007(3)
C36 0.048(3) 0.034(3) 0.045(4) -0.002(2) -0.001(2) -0.003(2)
C53 0.082(4) 0.064(4) 0.042(4) 0.017(3) -0.005(3) -0.008(3)
C32 0.034(2) 0.030(3) 0.034(3) 0.000(2) 0.001(2) -0.002(2)
C5 0.058(3) 0.048(3) 0.041(4) -0.007(3) 0.012(3) -0.003(3)
C9 0.035(2) 0.045(3) 0.047(4) -0.009(3) 0.006(2) -0.004(2)
C30 0.049(3) 0.031(3) 0.056(4) -0.008(3) 0.014(3) 0.001(2)
C28 0.036(2) 0.037(3) 0.034(3) -0.003(2) 0.010(2) 0.000(2)
C43 0.038(3) 0.046(4) 0.063(4) 0.009(3) 0.005(3) 0.009(2)
C33 0.057(3) 0.036(3) 0.038(3) 0.000(2) 0.010(2) 0.000(2)
C42 0.043(3) 0.040(4) 0.081(5) -0.001(3) 0.021(3) 0.003(2)
C11 0.052(3) 0.062(4) 0.055(5) -0.007(3) 0.011(3) -0.004(3)
C48 0.041(3) 0.063(4) 0.033(3) -0.002(3) 0.004(2) -0.003(2)
C40 0.039(2) 0.040(3) 0.035(3) -0.002(3) 0.009(2) -0.001(2)
C41 0.046(3) 0.039(4) 0.051(3) -0.004(2) 0.012(2) -0.003(2)
C12 0.037(2) 0.037(3) 0.040(3) 0.000(2) -0.001(2) 0.000(2)
C10 0.049(3) 0.044(3) 0.061(4) 0.009(3) 0.004(3) 0.000(2)
C14 0.049(2) 0.044(3) 0.067(4) -0.003(3) -0.011(2) 0.001(3)
C18 0.058(3) 0.047(3) 0.038(4) 0.001(3) 0.007(3) -0.024(3)
C8 0.040(3) 0.030(3) 0.029(3) -0.002(2) 0.002(2) -0.008(2)
C13 0.042(3) 0.054(3) 0.061(4) 0.013(3) 0.009(3) 0.000(2)
C37 0.067(3) 0.052(4) 0.056(4) 0.001(3) -0.022(3) 0.012(3)
C54 0.055(3) 0.065(4) 0.038(4) 0.001(3) 0.004(3) -0.007(3)
C31 0.047(3) 0.029(3) 0.054(4) 0.004(3) 0.008(3) -0.001(2)
C38 0.066(3) 0.060(4) 0.033(3) 0.001(3) 0.005(3) -0.015(3)
C7 0.054(3) 0.045(3) 0.030(3) -0.002(3) -0.001(3) -0.005(2)
C25 0.041(3) 0.098(5) 0.102(6) 0.024(5) 0.008(3) 0.008(3)
C6 0.066(4) 0.050(4) 0.033(4) -0.007(3) 0.002(3) -0.009(3)
C22 0.066(4) 0.054(4) 0.066(5) -0.008(3) 0.005(3) 0.000(3)
C1 0.031(2) 0.031(3) 0.043(4) -0.001(2) 0.002(2) 0.001(2)
C35 0.062(4) 0.073(4) 0.076(5) 0.023(4) -0.005(3) 0.009(3)
C29 0.054(3) 0.041(3) 0.038(4) -0.005(3) 0.020(3) -0.004(2)
C50 0.053(3) 0.074(4) 0.069(5) 0.025(4) -0.005(3) -0.001(3)
C15 0.038(2) 0.029(3) 0.027(3) -0.007(2) 0.003(2) -0.009(2)
C2 0.039(3) 0.033(3) 0.026(3) 0.002(2) 0.002(2) 0.002(2)

loop_
_atom_type_symbol
_atom_type_description
_atom_type_scat_dispersion_real
_atom_type_scat_dispersion_imag
_atom_type_scat_source
C C 0.0033 0.0016 'International Tables Vol C Tables 4.2.6.8 and 6.1.1.4'
H H 0.0000 0.0000 'International Tables Vol C Tables 4.2.6.8 and 6.1.1.4'
As As 0.0499 2.0058 'International Tables Vol C Tables 4.2.6.8 and 6.1.1.4'
N N 0.0061 0.0033 'International Tables Vol C Tables 4.2.6.8 and 6.1.1.4'
O O 0.0106 0.0060 'International Tables Vol C Tables 4.2.6.8 and 6.1.1.4'
S S 0.1246 0.1234 'International Tables Vol C Tables 4.2.6.8 and 6.1.1.4'
Sm Sm -0.1638 3.4418 'International Tables Vol C Tables 4.2.6.8 and 6.1.1.4'

loop_
_geom_angle_atom_site_label_1
_geom_angle_atom_site_label_2
_geom_angle_atom_site_label_3
_geom_angle
S2 Sm1 S1 81.88(4)
O1 Sm1 S2 87.85(9)
O1 Sm1 S1 164.66(8)
O1 Sm1 N3 85.94(11)
O1 Sm1 N1 86.52(11)
N3 Sm1 S2 93.52(9)
N3 Sm1 S1 105.95(9)
N3 Sm1 N1 171.29(11)
N1 Sm1 S2 81.84(9)
N1 Sm1 S1 80.79(9)
N4 Sm1 S2 147.41(9)
N4 Sm1 S1 97.21(9)
N4 Sm1 O1 97.57(12)
N4 Sm1 N3 55.17(12)
N4 Sm1 N1 130.40(12)
S1 As1 S2 105.91(5)
N2 As1 S2 99.74(12)
N2 As1 S1 98.65(11)
As1 S2 Sm1 83.32(4)
As1 S1 Sm1 83.34(4)
C51 O1 Sm1 121.0(3)
C54 O1 Sm1 126.9(3)
C54 O1 C51 109.0(4)
C27 N3 Sm1 143.8(3)
C2 N3 Sm1 92.1(3)
C2 N3 C27 121.2(3)
C3 N1 Sm1 111.5(3)
C1 N1 Sm1 131.7(3)
C1 N1 C3 116.5(4)
C39 N4 Sm1 146.5(3)
C2 N4 Sm1 93.5(3)
C2 N4 C39 118.1(4)
C1 N2 As1 125.5(3)
C1 N2 C15 119.4(4)
C15 N2 As1 115.0(3)
C32 C27 N3 118.4(5)
C28 C27 N3 119.8(4)
C28 C27 C32 121.7(4)
H26A C26 H26B 109.5
H26A C26 H26C 109.5
H26B C26 H26C 109.5
C24 C26 H26A 109.5
C24 C26 H26B 109.5
C24 C26 H26C 109.5
C17 C16 C21 121.0(4)
C17 C16 C15 116.7(4)
C15 C16 C21 122.2(4)
H23A C23 H23B 109.5
H23A C23 H23C 109.5
H23B C23 H23C 109.5
C21 C23 H23A 109.5
C21 C23 H23B 109.5
C21 C23 H23C 109.5
C46 C45 H45 108.2
C46 C45 C47 110.1(4)
C44 C45 H45 108.2
C44 C45 C46 111.7(5)
C44 C45 C47 110.5(4)
C47 C45 H45 108.2
H34A C34 H34B 109.5
H34A C34 H34C 109.5
H34B C34 H34C 109.5
C33 C34 H34A 109.5
C33 C34 H34B 109.5
C33 C34 H34C 109.5
O1 C51 H51A 110.4
O1 C51 H51B 110.4
O1 C51 C52 106.6(5)
H51A C51 H51B 108.6
C52 C51 H51A 110.4
C52 C51 H51B 110.4
C20 C19 H19 119.3
C18 C19 H19 119.3
C18 C19 C20 121.4(5)
C45 C46 H46A 109.5
C45 C46 H46B 109.5
C45 C46 H46C 109.5
H46A C46 H46B 109.5
H46A C46 H46C 109.5
H46B C46 H46C 109.5
H49A C49 H49B 109.5
H49A C49 H49C 109.5
H49B C49 H49C 109.5
C48 C49 H49A 109.5
C48 C49 H49B 109.5
C48 C49 H49C 109.5
C44 C39 N4 119.6(4)
C40 C39 N4 119.9(4)
C40 C39 C44 120.2(4)
C16 C21 C23 110.0(5)
C16 C21 H21 108.2
C16 C21 C22 112.2(4)
C23 C21 H21 108.2
C22 C21 C23 110.0(4)
C22 C21 H21 108.2
C19 C20 C24 119.9(5)
C19 C20 C15 117.8(5)
C15 C20 C24 122.2(5)
C16 C17 H17 119.0
C18 C17 C16 122.0(5)
C18 C17 H17 119.0
C39 C44 C45 122.0(4)
C43 C44 C45 119.7(4)
C43 C44 C39 118.2(5)
C26 C24 H24 107.9
C20 C24 C26 110.1(5)
C20 C24 H24 107.9
C20 C24 C25 111.9(5)
C25 C24 C26 111.1(4)
C25 C24 H24 107.9
C4 C3 N1 118.7(4)
C8 C3 N1 120.0(4)
C8 C3 C4 121.2(5)
C51 C52 H52A 111.0
C51 C52 H52B 111.0
C51 C52 C53 103.9(4)
H52A C52 H52B 109.0
C53 C52 H52A 111.0
C53 C52 H52B 111.0
C3 C4 C9 120.4(5)
C5 C4 C3 118.8(4)
C5 C4 C9 120.8(4)
C45 C47 H47A 109.5
C45 C47 H47B 109.5
C45 C47 H47C 109.5
H47A C47 H47B 109.5
H47A C47 H47C 109.5
H47B C47 H47C 109.5
C32 C36 H36 107.5
C32 C36 C37 114.2(4)
C32 C36 C38 110.3(4)
C37 C36 H36 107.5
C37 C36 C38 109.7(5)
C38 C36 H36 107.5
C52 C53 H53A 111.3
C52 C53 H53B 111.3
H53A C53 H53B 109.2
C54 C53 C52 102.4(5)
C54 C53 H53A 111.3
C54 C53 H53B 111.3
C27 C32 C36 122.7(4)
C31 C32 C27 117.5(5)
C31 C32 C36 119.7(4)
C4 C5 H5 119.4
C4 C5 C6 121.1(5)
C6 C5 H5 119.4
C4 C9 H9 107.6
C11 C9 C4 113.8(5)
C11 C9 H9 107.6
C10 C9 C4 111.2(4)
C10 C9 H9 107.6
C10 C9 C11 108.8(4)
C31 C30 H30 120.2
C29 C30 H30 120.2
C29 C30 C31 119.7(5)
C27 C28 C33 122.7(4)
C29 C28 C27 118.0(5)
C29 C28 C33 119.3(5)
C44 C43 H43 119.4
C42 C43 C44 121.1(5)
C42 C43 H43 119.4
C34 C33 H33 107.4
C28 C33 C34 112.1(4)
C28 C33 H33 107.4
C35 C33 C34 111.0(5)
C35 C33 C28 111.2(4)
C35 C33 H33 107.4
C43 C42 H42 119.6
C43 C42 C41 120.8(5)
C41 C42 H42 119.6
C9 C11 H11A 109.5
C9 C11 H11B 109.5
C9 C11 H11C 109.5
H11A C11 H11B 109.5
H11A C11 H11C 109.5
H11B C11 H11C 109.5
C49 C48 H48 107.9
C49 C48 C40 111.2(5)
C40 C48 H48 107.9
C50 C48 C49 110.2(5)
C50 C48 H48 107.9
C50 C48 C40 111.7(4)
C39 C40 C48 122.2(4)
C39 C40 C41 120.3(4)
C41 C40 C48 117.4(4)
C42 C41 H41 120.4
C40 C41 C42 119.3(5)
C40 C41 H41 120.4
C14 C12 H12 108.4
C8 C12 H12 108.4
C8 C12 C14 112.0(4)
C13 C12 H12 108.4
C13 C12 C14 108.7(4)
C13 C12 C8 111.0(4)
C9 C10 H10A 109.5
C9 C10 H10B 109.5
C9 C10 H10C 109.5
H10A C10 H10B 109.5
H10A C10 H10C 109.5
H10B C10 H10C 109.5
C12 C14 H14A 109.5
C12 C14 H14B 109.5
C12 C14 H14C 109.5
H14A C14 H14B 109.5
H14A C14 H14C 109.5
H14B C14 H14C 109.5
C19 C18 C17 119.8(5)
C19 C18 H18 120.1
C17 C18 H18 120.1
C3 C8 C12 122.9(5)
C7 C8 C3 117.2(4)
C7 C8 C12 119.9(4)
C12 C13 H13A 109.5
C12 C13 H13B 109.5
C12 C13 H13C 109.5
H13A C13 H13B 109.5
H13A C13 H13C 109.5
H13B C13 H13C 109.5
C36 C37 H37A 109.5
C36 C37 H37B 109.5
C36 C37 H37C 109.5
H37A C37 H37B 109.5
H37A C37 H37C 109.5
H37B C37 H37C 109.5
O1 C54 C53 106.1(4)
O1 C54 H54A 110.5
O1 C54 H54B 110.5
C53 C54 H54A 110.5
C53 C54 H54B 110.5
H54A C54 H54B 108.7
C32 C31 C30 121.5(5)
C32 C31 H31 119.3
C30 C31 H31 119.3
C36 C38 H38A 109.5
C36 C38 H38B 109.5
C36 C38 H38C 109.5
H38A C38 H38B 109.5
H38A C38 H38C 109.5
H38B C38 H38C 109.5
C8 C7 H7 119.3
C6 C7 C8 121.5(5)
C6 C7 H7 119.3
C24 C25 H25A 109.5
C24 C25 H25B 109.5
C24 C25 H25C 109.5
H25A C25 H25B 109.5
H25A C25 H25C 109.5
H25B C25 H25C 109.5
C5 C6 H6 119.9
C7 C6 C5 120.2(6)
C7 C6 H6 119.9
C21 C22 H22A 109.5
C21 C22 H22B 109.5
C21 C22 H22C 109.5
H22A C22 H22B 109.5
H22A C22 H22C 109.5
H22B C22 H22C 109.5
N1 C1 N2 125.6(4)
N1 C1 H1 117.2
N2 C1 H1 117.2
C33 C35 H35A 109.5
C33 C35 H35B 109.5
C33 C35 H35C 109.5
H35A C35 H35B 109.5
H35A C35 H35C 109.5
H35B C35 H35C 109.5
C30 C29 C28 121.6(5)
C30 C29 H29 119.2
C28 C29 H29 119.2
C48 C50 H50A 109.5
C48 C50 H50B 109.5
C48 C50 H50C 109.5
H50A C50 H50B 109.5
H50A C50 H50C 109.5
H50B C50 H50C 109.5
C16 C15 N2 119.3(4)
C16 C15 C20 122.2(5)
C20 C15 N2 118.5(4)
N3 C2 N4 117.5(4)
N3 C2 H2 121.2
N4 C2 H2 121.2

loop_
_geom_bond_atom_site_label_1
_geom_bond_atom_site_label_2
_geom_bond_distance
Sm1 S2 2.6859(14)
Sm1 S1 2.6922(13)
Sm1 O1 2.460(3)
Sm1 N3 2.466(4)
Sm1 N1 2.471(3)
Sm1 N4 2.433(4)
As1 S2 2.2120(15)
As1 S1 2.2031(14)
As1 N2 1.950(4)
O1 C51 1.462(6)
O1 C54 1.460(6)
N3 C27 1.440(5)
N3 C2 1.325(5)
N1 C3 1.449(6)
N1 C1 1.283(6)
N4 C39 1.459(5)
N4 C2 1.329(5)
N2 C1 1.355(6)
N2 C15 1.447(6)
C27 C32 1.419(6)
C27 C28 1.394(7)
C26 H26A 0.9800
C26 H26B 0.9800
C26 H26C 0.9800
C26 C24 1.549(8)
C16 C21 1.518(7)
C16 C17 1.392(7)
C16 C15 1.402(6)
C23 H23A 0.9800
C23 H23B 0.9800
C23 H23C 0.9800
C23 C21 1.523(7)
C45 H45 1.0000
C45 C46 1.533(8)
C45 C44 1.514(7)
C45 C47 1.543(7)
C34 H34A 0.9800
C34 H34B 0.9800
C34 H34C 0.9800
C34 C33 1.532(7)
C51 H51A 0.9900
C51 H51B 0.9900
C51 C52 1.519(7)
C19 H19 0.9500
C19 C20 1.388(7)
C19 C18 1.363(7)
C46 H46A 0.9800
C46 H46B 0.9800
C46 H46C 0.9800
C49 H49A 0.9800
C49 H49B 0.9800
C49 H49C 0.9800
C49 C48 1.539(7)
C39 C44 1.432(6)
C39 C40 1.383(6)
C21 H21 1.0000
C21 C22 1.522(7)
C20 C24 1.505(7)
C20 C15 1.413(6)
C17 H17 0.9500
C17 C18 1.392(7)
C44 C43 1.391(6)
C24 H24 1.0000
C24 C25 1.530(7)
C3 C4 1.413(7)
C3 C8 1.410(6)
C52 H52A 0.9900
C52 H52B 0.9900
C52 C53 1.532(8)
C4 C5 1.366(7)
C4 C9 1.533(6)
C47 H47A 0.9800
C47 H47B 0.9800
C47 H47C 0.9800
C36 H36 1.0000
C36 C32 1.503(7)
C36 C37 1.520(6)
C36 C38 1.528(7)
C53 H53A 0.9900
C53 H53B 0.9900
C53 C54 1.518(7)
C32 C31 1.385(6)
C5 H5 0.9500
C5 C6 1.393(7)
C9 H9 1.0000
C9 C11 1.533(7)
C9 C10 1.523(7)
C30 H30 0.9500
C30 C31 1.393(8)
C30 C29 1.371(7)
C28 C33 1.517(7)
C28 C29 1.394(7)
C43 H43 0.9500
C43 C42 1.366(8)
C33 H33 1.0000
C33 C35 1.513(6)
C42 H42 0.9500
C42 C41 1.406(7)
C11 H11A 0.9800
C11 H11B 0.9800
C11 H11C 0.9800
C48 H48 1.0000
C48 C40 1.545(6)
C48 C50 1.506(7)
C40 C41 1.390(6)
C41 H41 0.9500
C12 H12 1.0000
C12 C14 1.542(7)
C12 C8 1.529(6)
C12 C13 1.526(6)
C10 H10A 0.9800
C10 H10B 0.9800
C10 H10C 0.9800
C14 H14A 0.9800
C14 H14B 0.9800
C14 H14C 0.9800
C18 H18 0.9500
C8 C7 1.408(7)
C13 H13A 0.9800
C13 H13B 0.9800
C13 H13C 0.9800
C37 H37A 0.9800
C37 H37B 0.9800
C37 H37C 0.9800
C54 H54A 0.9900
C54 H54B 0.9900
C31 H31 0.9500
C38 H38A 0.9800
C38 H38B 0.9800
C38 H38C 0.9800
C7 H7 0.9500
C7 C6 1.364(7)
C25 H25A 0.9800
C25 H25B 0.9800
C25 H25C 0.9800
C6 H6 0.9500
C22 H22A 0.9800
C22 H22B 0.9800
C22 H22C 0.9800
C1 H1 0.9500
C35 H35A 0.9800
C35 H35B 0.9800
C35 H35C 0.9800
C29 H29 0.9500
C50 H50A 0.9800
C50 H50B 0.9800
C50 H50C 0.9800
C2 H2 0.9500

loop_
_geom_torsion_atom_site_label_1
_geom_torsion_atom_site_label_2
_geom_torsion_atom_site_label_3
_geom_torsion_atom_site_label_4
_geom_torsion
Sm1 O1 C51 C52 165.4(3)
Sm1 O1 C54 C53 -142.2(3)
Sm1 N3 C27 C32 -113.4(5)
Sm1 N3 C27 C28 62.2(6)
Sm1 N3 C2 N4 13.0(4)
Sm1 N1 C3 C4 68.2(5)
Sm1 N1 C3 C8 -107.5(4)
Sm1 N1 C1 N2 -0.7(6)
Sm1 N4 C39 C44 -66.9(7)
Sm1 N4 C39 C40 106.9(6)
Sm1 N4 C2 N3 -13.2(4)
As1 N2 C1 N1 0.5(6)
As1 N2 C15 C16 -99.0(4)
As1 N2 C15 C20 79.4(4)
O1 C51 C52 C53 -23.7(5)
N3 C27 C32 C36 -7.4(6)
N3 C27 C32 C31 175.7(4)
N3 C27 C28 C33 6.5(6)
N3 C27 C28 C29 -175.5(4)
N1 C3 C4 C5 -175.8(4)
N1 C3 C4 C9 7.5(7)
N1 C3 C8 C12 -3.6(7)
N1 C3 C8 C7 177.1(4)
N4 C39 C44 C45 -8.8(7)
N4 C39 C44 C43 174.6(4)
N4 C39 C40 C48 9.6(7)
N4 C39 C40 C41 -173.9(4)
C27 N3 C2 N4 178.1(4)
C27 C32 C31 C30 -0.5(7)
C27 C28 C33 C34 -131.5(5)
C27 C28 C33 C35 103.6(5)
C27 C28 C29 C30 0.3(7)
C16 C17 C18 C19 -0.5(8)
C45 C44 C43 C42 -178.3(5)
C51 O1 C54 C53 18.0(5)
C51 C52 C53 C54 33.6(6)
C19 C20 C24 C26 69.7(6)
C19 C20 C24 C25 -54.4(7)
C19 C20 C15 N2 -178.6(4)
C19 C20 C15 C16 -0.3(7)
C46 C45 C44 C39 128.5(5)
C46 C45 C44 C43 -54.9(6)
C49 C48 C40 C39 -120.5(5)
C49 C48 C40 C41 62.9(6)
C39 N4 C2 N3 178.6(4)
C39 C44 C43 C42 -1.7(7)
C39 C40 C41 C42 0.3(7)
C21 C16 C17 C18 174.8(5)
C21 C16 C15 N2 4.0(7)
C21 C16 C15 C20 -174.4(4)
C20 C19 C18 C17 1.2(8)
C17 C16 C21 C23 -66.3(6)
C17 C16 C21 C22 56.4(7)
C17 C16 C15 N2 179.3(4)
C17 C16 C15 C20 0.9(7)
C44 C39 C40 C48 -176.6(4)
C44 C39 C40 C41 -0.1(7)
C44 C43 C42 C41 1.9(7)
C24 C20 C15 N2 1.5(7)
C24 C20 C15 C16 179.9(5)
C3 N1 C1 N2 -174.3(4)
C3 C4 C5 C6 -0.4(8)
C3 C4 C9 C11 -160.8(5)
C3 C4 C9 C10 75.9(6)
C3 C8 C7 C6 -2.4(7)
C52 C53 C54 O1 -32.0(5)
C4 C3 C8 C12 -179.2(4)
C4 C3 C8 C7 1.5(7)
C4 C5 C6 C7 -0.5(8)
C47 C45 C44 C39 -108.6(5)
C47 C45 C44 C43 67.9(6)
C36 C32 C31 C30 -177.5(4)
C32 C27 C28 C33 -178.1(4)
C32 C27 C28 C29 -0.1(6)
C5 C4 C9 C11 22.6(7)
C5 C4 C9 C10 -100.7(6)
C9 C4 C5 C6 176.3(4)
C28 C27 C32 C36 177.1(4)
C28 C27 C32 C31 0.2(6)
C43 C42 C41 C40 -1.2(7)
C33 C28 C29 C30 178.3(4)
C48 C40 C41 C42 177.0(4)
C40 C39 C44 C45 177.3(5)
C40 C39 C44 C43 0.8(7)
C12 C8 C7 C6 178.3(5)
C14 C12 C8 C3 131.6(5)
C14 C12 C8 C7 -49.1(6)
C18 C19 C20 C24 179.1(5)
C18 C19 C20 C15 -0.8(8)
C8 C3 C4 C5 -0.2(7)
C8 C3 C4 C9 -176.8(4)
C8 C7 C6 C5 2.0(8)
C13 C12 C8 C3 -106.7(5)
C13 C12 C8 C7 72.6(6)
C37 C36 C32 C27 146.2(4)
C37 C36 C32 C31 -37.0(6)
C54 O1 C51 C52 3.8(5)
C31 C30 C29 C28 -0.5(7)
C38 C36 C32 C27 -89.8(5)
C38 C36 C32 C31 87.1(5)
C1 N1 C3 C4 -116.9(5)
C1 N1 C3 C8 67.4(6)
C1 N2 C15 C16 77.2(5)
C1 N2 C15 C20 -104.4(5)
C29 C30 C31 C32 0.7(8)
C29 C28 C33 C34 50.5(6)
C29 C28 C33 C35 -74.4(6)
C50 C48 C40 C39 115.9(6)
C50 C48 C40 C41 -60.6(6)
C15 N2 C1 N1 -175.3(4)
C15 C16 C21 C23 108.8(6)
C15 C16 C21 C22 -128.5(5)
C15 C16 C17 C18 -0.6(7)
C15 C20 C24 C26 -110.5(6)
C15 C20 C24 C25 125.5(5)
C2 N3 C27 C32 92.5(5)
C2 N3 C27 C28 -91.9(5)
C2 N4 C39 C44 91.4(6)
C2 N4 C39 C40 -94.8(6)
